data_7116002
loop_
_publ_author_name
'Kai-Yao Wang'
'Mei-Ling Feng'
'Liu-Jiang Zhou'
'Jian-Rong Li'
'Xing-Hui Qia'
'Xiao-Ying Huang'

_publ_section_title
;
 A hybrid with uniaxial negative thermal expansion behaviour: the
 synergistic role of organic and inorganic components
;
_journal_name_full Chem.Commun.
_journal_page_first 14960
_journal_paper_doi 10.1039/C4cc06373B
_journal_volume 50
_journal_year 2014
_chemical_formula_moiety 'C6 H11 Mn2 N3 S5 Sb2'
_chemical_formula_sum 'C6 H11 Mn2 N3 S5 Sb2'
_chemical_formula_weight 638.86
_chemical_name_systematic
; 
 ? 
;
_space_group_IT_number 61
_symmetry_cell_setting orthorhombic
_symmetry_space_group_name_Hall '-P 2ac 2ab'
_symmetry_space_group_name_H-M 'P b c a'
_atom_sites_solution_hydrogens geom
_atom_sites_solution_primary direct
_atom_sites_solution_secondary difmap
_audit_creation_method SHELXL-97
_cell_angle_alpha 90.00
_cell_angle_beta 90.00
_cell_angle_gamma 90.00
_cell_formula_units_Z 8
_cell_length_a 12.5694(5)
_cell_length_b 12.3552(5)
_cell_length_c 20.8407(9)
_cell_measurement_reflns_used 5326
_cell_measurement_temperature 323(2)
_cell_measurement_theta_max 29.2580
_cell_measurement_theta_min 3.0270
_cell_volume 3236.5(2)
_computing_cell_refinement 'CrysAlisPro (Agilent Technologies, 2013)'
_computing_data_collection 'CrysAlisPro (Agilent Technologies, 2013)'
_computing_data_reduction 'CrysAlisPro (Agilent Technologies, 2013)'
_computing_molecular_graphics 'DIAMOND. Version 3.0. Crystal Impact'
_computing_publication_material 'Microsoft Word 2010'
_computing_structure_refinement 'SHELXL-97 (Sheldrick, 1997)'
_computing_structure_solution 'SHELXS-97 (Sheldrick, 1990)'
_diffrn_ambient_temperature 323(2)
_diffrn_detector_area_resol_mean 10.3503
_diffrn_measured_fraction_theta_full 0.996
_diffrn_measured_fraction_theta_max 0.996
_diffrn_measurement_device_type 'SuperNova, Dual, Cu at zero, Atlas'
_diffrn_measurement_method '\w scans'
_diffrn_radiation_monochromator graphite
_diffrn_radiation_source 'SuperNova (Mo) X-ray Source'
_diffrn_radiation_type MoK\a
_diffrn_radiation_wavelength 0.71073
_diffrn_reflns_av_R_equivalents 0.0308
_diffrn_reflns_av_sigmaI/netI 0.0306
_diffrn_reflns_limit_h_max 15
_diffrn_reflns_limit_h_min -11
_diffrn_reflns_limit_k_max 11
_diffrn_reflns_limit_k_min -15
_diffrn_reflns_limit_l_max 25
_diffrn_reflns_limit_l_min -26
_diffrn_reflns_number 10944
_diffrn_reflns_theta_full 26.73
_diffrn_reflns_theta_max 26.73
_diffrn_reflns_theta_min 3.44
_exptl_absorpt_coefficient_mu 5.456
_exptl_absorpt_correction_T_max 0.6114
_exptl_absorpt_correction_T_min 0.2189
_exptl_absorpt_correction_type multi-scan
_exptl_absorpt_process_details
;
CrysAlisPro, Agilent Technologies,
Version 1.171.36.32 (release 02-08-2013 CrysAlis171 .NET)
(compiled Aug  2 2013,16:46:58)
Empirical absorption correction using spherical harmonics,
 implemented in SCALE3 ABSPACK scaling algorithm.
;
_exptl_crystal_colour yellow
_exptl_crystal_density_diffrn 2.622
_exptl_crystal_density_method 'not measured'
_exptl_crystal_description sheet
_exptl_crystal_F_000 2400
_exptl_crystal_size_max 0.40
_exptl_crystal_size_mid 0.36
_exptl_crystal_size_min 0.10
_refine_diff_density_max 0.765
_refine_diff_density_min -0.997
_refine_diff_density_rms 0.172
_refine_ls_extinction_method none
_refine_ls_goodness_of_fit_ref 1.003
_refine_ls_hydrogen_treatment mixed
_refine_ls_matrix_type full
_refine_ls_number_parameters 173
_refine_ls_number_reflns 3423
_refine_ls_number_restraints 70
_refine_ls_restrained_S_all 1.000
_refine_ls_R_factor_all 0.0373
_refine_ls_R_factor_gt 0.0280
_refine_ls_shift/su_max 0.002
_refine_ls_shift/su_mean 0.000
_refine_ls_structure_factor_coef Fsqd
_refine_ls_weighting_details 'calc w=1/[\s^2^(Fo^2^)+(0.0333P)^2^+1.0000P] where P=(Fo^2^+2Fc^2^)/3'
_refine_ls_weighting_scheme calc
_refine_ls_wR_factor_gt 0.0621
_refine_ls_wR_factor_ref 0.0689
_reflns_number_gt 2871
_reflns_number_total 3423
_reflns_threshold_expression >2sigma(I)
_cod_data_source_file c4cc06373b2.cif
_cod_data_source_block 323K
_cod_database_code 7116002

loop_
_symmetry_equiv_pos_as_xyz
'x, y, z'
'-x+1/2, -y, z+1/2'
'-x, y+1/2, -z+1/2'
'x+1/2, -y+1/2, -z'
'-x, -y, -z'
'x-1/2, y, -z-1/2'
'x, -y-1/2, z-1/2'
'-x-1/2, y-1/2, z'

loop_
_atom_site_label
_atom_site_type_symbol
_atom_site_fract_x
_atom_site_fract_y
_atom_site_fract_z
_atom_site_U_iso_or_equiv
_atom_site_adp_type
_atom_site_occupancy
_atom_site_symmetry_multiplicity
_atom_site_calc_flag
_atom_site_refinement_flags
_atom_site_disorder_assembly
_atom_site_disorder_group
Sb1 Sb 0.48681(2) 0.718741(19) 0.576716(13) 0.02356(9) Uani 1 1 d . . .
Sb2 Sb 0.78988(2) 0.70900(2) 0.587526(13) 0.02663(9) Uani 1 1 d . . .
Mn1 Mn 0.64872(4) 0.49203(4) 0.50732(3) 0.02412(15) Uani 1 1 d . . .
Mn2 Mn 0.68869(5) 0.77828(5) 0.43189(3) 0.02673(15) Uani 1 1 d . . .
S1 S 0.50992(7) 0.64913(8) 0.46909(5) 0.0247(2) Uani 1 1 d . . .
S2 S 0.63186(7) 0.59521(8) 0.61905(5) 0.0271(2) Uani 1 1 d . . .
S3 S 0.80603(7) 0.62683(7) 0.48299(5) 0.0257(2) Uani 1 1 d . . .
S4 S 0.69909(7) 0.86621(7) 0.55071(5) 0.0260(2) Uani 1 1 d . . .
S5 S 0.34326(7) 0.59604(8) 0.60246(5) 0.0241(2) Uani 1 1 d . . .
N1 N 0.6816(3) 0.6953(3) 0.33726(16) 0.0329(8) Uani 1 1 d . A .
N2 N 0.6347(3) 0.5768(3) 0.26432(18) 0.0436(10) Uani 1 1 d D . .
N3 N 0.4261(3) 0.4082(3) 0.0952(2) 0.0447(10) Uani 1 1 d D . .
H3B H 0.4866 0.3985 0.0729 0.054 Uiso 0.759(10) 1 calc PR A 1
H3C H 0.3986 0.4725 0.0836 0.054 Uiso 0.759(10) 1 calc PR A 1
H3D H 0.4925 0.3821 0.0909 0.054 Uiso 0.241(10) 1 calc PR A 2
H3E H 0.4188 0.4634 0.0674 0.054 Uiso 0.241(10) 1 calc PR A 2
C1 C 0.6099(3) 0.6249(3) 0.3189(2) 0.0365(10) Uani 1 1 d U A .
H1A H 0.5480 0.6104 0.3419 0.044 Uiso 1 1 calc R . .
C2 C 0.7574(4) 0.6918(4) 0.2904(2) 0.0496(12) Uani 1 1 d U . .
H2A H 0.8189 0.7335 0.2896 0.059 Uiso 1 1 calc R A .
C3 C 0.7296(4) 0.6187(4) 0.2453(2) 0.0561(14) Uani 1 1 d U A .
H3A H 0.7677 0.6006 0.2086 0.067 Uiso 1 1 calc R . .
C4 C 0.5724(7) 0.4849(5) 0.2393(3) 0.050(2) Uani 0.759(10) 1 d PDU A 1
H4A H 0.6185 0.4224 0.2352 0.060 Uiso 0.759(10) 1 calc PR A 1
H4B H 0.5167 0.4671 0.2698 0.060 Uiso 0.759(10) 1 calc PR A 1
C5 C 0.5241(5) 0.5082(5) 0.1771(3) 0.0462(19) Uani 0.759(10) 1 d PDU A 1
H5A H 0.5786 0.5160 0.1445 0.055 Uiso 0.759(10) 1 calc PR A 1
H5B H 0.4832 0.5747 0.1790 0.055 Uiso 0.759(10) 1 calc PR A 1
C6 C 0.4510(6) 0.4117(5) 0.1612(3) 0.053(2) Uani 0.759(10) 1 d PDU A 1
H6A H 0.4861 0.3449 0.1735 0.063 Uiso 0.759(10) 1 calc PR A 1
H6B H 0.3858 0.4176 0.1859 0.063 Uiso 0.759(10) 1 calc PR A 1
C4B C 0.5868(18) 0.4993(17) 0.2189(12) 0.050(2) Uani 0.24 1 d PD A 2
H4C H 0.6270 0.4998 0.1792 0.060 Uiso 0.241(10) 1 calc PR A 2
H4D H 0.5907 0.4269 0.2368 0.060 Uiso 0.241(10) 1 calc PR A 2
C5B C 0.4755(16) 0.5261(16) 0.2054(10) 0.0462(19) Uani 0.24 1 d PD A 2
H5C H 0.4734 0.5985 0.1874 0.055 Uiso 0.241(10) 1 calc PR A 2
H5D H 0.4375 0.5283 0.2459 0.055 Uiso 0.241(10) 1 calc PR A 2
C6B C 0.4140(18) 0.4495(17) 0.1594(6) 0.053(2) Uani 0.24 1 d PD A 2
H6C H 0.4063 0.3842 0.1847 0.063 Uiso 0.241(10) 1 calc PR A 2
H6D H 0.3435 0.4814 0.1584 0.063 Uiso 0.241(10) 1 calc PR A 2

loop_
_atom_site_aniso_label
_atom_site_aniso_U_11
_atom_site_aniso_U_22
_atom_site_aniso_U_33
_atom_site_aniso_U_23
_atom_site_aniso_U_13
_atom_site_aniso_U_12
Sb1 0.02134(14) 0.02000(15) 0.02935(16) -0.00514(11) 0.00204(10) 0.00012(10)
Sb2 0.02257(15) 0.02801(16) 0.02933(17) 0.00284(11) -0.00567(11) -0.00042(11)
Mn1 0.0220(3) 0.0188(3) 0.0316(4) -0.0037(3) 0.0020(2) -0.0004(2)
Mn2 0.0288(3) 0.0246(3) 0.0268(3) -0.0021(2) -0.0059(3) -0.0002(3)
S1 0.0219(5) 0.0251(5) 0.0271(5) -0.0014(4) 0.0034(4) -0.0001(4)
S2 0.0245(5) 0.0261(5) 0.0308(6) 0.0056(4) 0.0006(4) 0.0003(4)
S3 0.0236(5) 0.0187(4) 0.0348(6) 0.0000(4) 0.0043(4) 0.0006(4)
S4 0.0246(5) 0.0202(5) 0.0333(6) -0.0015(4) 0.0017(4) -0.0010(4)
S5 0.0226(5) 0.0216(5) 0.0281(5) -0.0008(4) 0.0041(4) 0.0004(4)
N1 0.0394(19) 0.0293(18) 0.030(2) -0.0033(15) -0.0052(16) -0.0022(16)
N2 0.062(3) 0.034(2) 0.034(2) -0.0082(17) -0.0169(19) -0.0114(19)
N3 0.0275(19) 0.031(2) 0.075(3) 0.0006(19) -0.0033(19) 0.0011(17)
C1 0.044(2) 0.030(2) 0.036(2) -0.0036(19) -0.009(2) -0.011(2)
C2 0.054(3) 0.058(3) 0.036(3) -0.014(2) 0.005(2) -0.019(3)
C3 0.075(3) 0.059(3) 0.034(3) -0.014(2) 0.003(2) -0.019(3)
C4 0.083(4) 0.031(3) 0.037(4) -0.006(3) -0.018(4) -0.015(3)
C5 0.052(4) 0.054(4) 0.033(4) 0.003(3) -0.011(3) -0.023(3)
C6 0.064(5) 0.036(4) 0.059(4) 0.010(3) -0.036(3) -0.009(3)
C4B 0.083(4) 0.031(3) 0.037(4) -0.006(3) -0.018(4) -0.015(3)
C5B 0.052(4) 0.054(4) 0.033(4) 0.003(3) -0.011(3) -0.023(3)
C6B 0.064(5) 0.036(4) 0.059(4) 0.010(3) -0.036(3) -0.009(3)

loop_
_atom_type_symbol
_atom_type_description
_atom_type_scat_dispersion_real
_atom_type_scat_dispersion_imag
_atom_type_scat_source
C C 0.0033 0.0016 'International Tables Vol C Tables 4.2.6.8 and 6.1.1.4'
H H 0.0000 0.0000 'International Tables Vol C Tables 4.2.6.8 and 6.1.1.4'
N N 0.0061 0.0033 'International Tables Vol C Tables 4.2.6.8 and 6.1.1.4'
S S 0.1246 0.1234 'International Tables Vol C Tables 4.2.6.8 and 6.1.1.4'
Mn Mn 0.3368 0.7283 'International Tables Vol C Tables 4.2.6.8 and 6.1.1.4'
Sb Sb -0.5866 1.5461 'International Tables Vol C Tables 4.2.6.8 and 6.1.1.4'

loop_
_geom_angle_atom_site_label_1
_geom_angle_atom_site_label_2
_geom_angle_atom_site_label_3
_geom_angle
_geom_angle_site_symmetry_1
_geom_angle_site_symmetry_3
S5 Sb1 S1 94.15(3) . 1
S5 Sb1 S1 94.15(3) . .
S1 Sb1 S1 0.00(5) 1 .
S5 Sb1 S2 94.70(3) . .
S1 Sb1 S2 91.28(3) 1 .
S1 Sb1 S2 91.28(3) . .
S4 Sb2 S3 95.32(3) . .
S4 Sb2 S2 99.29(3) . .
S3 Sb2 S2 93.84(3) . .
S5 Mn1 S4 91.59(3) 5_666 8_755
S5 Mn1 S3 93.89(3) 5_666 .
S4 Mn1 S3 83.90(3) 8_755 .
S5 Mn1 S2 176.02(4) 5_666 .
S4 Mn1 S2 92.30(3) 8_755 .
S3 Mn1 S2 85.72(3) . .
S5 Mn1 S1 85.20(3) 5_666 5_666
S4 Mn1 S1 95.34(3) 8_755 5_666
S3 Mn1 S1 178.80(4) . 5_666
S2 Mn1 S1 95.24(3) . 5_666
S5 Mn1 S1 93.86(3) 5_666 .
S4 Mn1 S1 170.94(4) 8_755 .
S3 Mn1 S1 88.51(3) . .
S2 Mn1 S1 82.18(3) . .
S1 Mn1 S1 92.32(3) 5_666 .
S5 Mn1 S1 93.86(3) 5_666 1
S4 Mn1 S1 170.94(4) 8_755 1
S3 Mn1 S1 88.51(3) . 1
S2 Mn1 S1 82.18(3) . 1
S1 Mn1 S1 92.32(3) 5_666 1
S1 Mn1 S1 0.00(5) . 1
N1 Mn2 N3 94.66(14) . 3_655
N1 Mn2 S5 93.52(10) . 4_566
N3 Mn2 S5 89.07(10) 3_655 4_566
N1 Mn2 S3 93.09(9) . .
N3 Mn2 S3 169.96(11) 3_655 .
S5 Mn2 S3 96.82(4) 4_566 .
N1 Mn2 S4 176.19(9) . .
N3 Mn2 S4 88.52(11) 3_655 .
S5 Mn2 S4 88.62(3) 4_566 .
S3 Mn2 S4 83.52(3) . .
N1 Mn2 S1 87.24(9) . .
N3 Mn2 S1 87.82(10) 3_655 .
S5 Mn2 S1 176.85(4) 4_566 .
S3 Mn2 S1 86.18(3) . .
S4 Mn2 S1 90.79(3) . .
N1 Mn2 S1 87.24(9) . 1
N3 Mn2 S1 87.82(10) 3_655 1
S5 Mn2 S1 176.85(4) 4_566 1
S3 Mn2 S1 86.18(3) . 1
S4 Mn2 S1 90.79(3) . 1
S1 Mn2 S1 0.00(4) . 1
S1 S1 Sb1 0(10) 1 .
S1 S1 Mn1 0(10) 1 5_666
Sb1 S1 Mn1 88.40(3) . 5_666
S1 S1 Mn1 0(10) 1 .
Sb1 S1 Mn1 93.38(3) . .
Mn1 S1 Mn1 87.68(3) 5_666 .
S1 S1 Mn2 0(5) 1 .
Sb1 S1 Mn2 98.46(3) . .
Mn1 S1 Mn2 172.33(4) 5_666 .
Mn1 S1 Mn2 88.49(3) . .
Sb2 S2 Sb1 98.06(3) . .
Sb2 S2 Mn1 88.65(3) . .
Sb1 S2 Mn1 92.36(3) . .
Sb2 S3 Mn2 91.10(3) . .
Sb2 S3 Mn1 91.67(3) . .
Mn2 S3 Mn1 96.18(4) . .
Sb2 S4 Mn1 104.18(4) . 8_765
Sb2 S4 Mn2 89.46(3) . .
Mn1 S4 Mn2 87.58(3) 8_765 .
Sb1 S5 Mn1 92.25(3) . 5_666
Sb1 S5 Mn2 97.05(4) . 4_466
Mn1 S5 Mn2 92.17(4) 5_666 4_466
C1 N1 C2 104.5(4) . .
C1 N1 Mn2 126.3(3) . .
C2 N1 Mn2 128.4(3) . .
C1 N2 C3 106.7(4) . .
C1 N2 C4 121.7(5) . .
C3 N2 C4 131.0(5) . .
C1 N2 C4B 138.5(11) . .
C3 N2 C4B 114.7(12) . .
C4 N2 C4B 19.3(13) . .
C6 N3 C6B 26.8(9) . .
C6 N3 Mn2 114.4(3) . 3_645
C6B N3 Mn2 115.0(9) . 3_645
C6 N3 H3B 108.7 . .
C6B N3 H3B 128.1 . .
Mn2 N3 H3B 108.7 3_645 .
C6 N3 H3C 108.7 . .
C6B N3 H3C 84.0 . .
Mn2 N3 H3C 108.7 3_645 .
H3B N3 H3C 107.6 . .
C6 N3 H3D 84.4 . .
C6B N3 H3D 108.5 . .
Mn2 N3 H3D 108.5 3_645 .
H3B N3 H3D 27.8 . .
H3C N3 H3D 130.2 . .
C6 N3 H3E 128.8 . .
C6B N3 H3E 108.5 . .
Mn2 N3 H3E 108.5 3_645 .
H3B N3 H3E 81.6 . .
H3C N3 H3E 28.1 . .
H3D N3 H3E 107.5 . .
N1 C1 N2 112.8(4) . .
N1 C1 H1A 123.6 . .
N2 C1 H1A 123.6 . .
C3 C2 N1 109.8(4) . .
C3 C2 H2A 125.1 . .
N1 C2 H2A 125.1 . .
C2 C3 N2 106.2(4) . .
C2 C3 H3A 126.9 . .
N2 C3 H3A 126.9 . .
C5 C4 N2 112.5(5) . .
C5 C4 H4A 109.1 . .
N2 C4 H4A 109.1 . .
C5 C4 H4B 109.1 . .
N2 C4 H4B 109.1 . .
H4A C4 H4B 107.8 . .
C4 C5 C6 106.6(5) . .
C4 C5 H5A 110.4 . .
C6 C5 H5A 110.4 . .
C4 C5 H5B 110.4 . .
C6 C5 H5B 110.4 . .
H5A C5 H5B 108.6 . .
N3 C6 C5 111.4(5) . .
N3 C6 H6A 109.3 . .
C5 C6 H6A 109.3 . .
N3 C6 H6B 109.3 . .
C5 C6 H6B 109.3 . .
H6A C6 H6B 108.0 . .
C5B C4B N2 111.5(13) . .
C5B C4B H4C 109.3 . .
N2 C4B H4C 109.3 . .
C5B C4B H4D 109.3 . .
N2 C4B H4D 109.3 . .
H4C C4B H4D 108.0 . .
C4B C5B C6B 117.1(16) . .
C4B C5B H5C 108.0 . .
C6B C5B H5C 108.0 . .
C4B C5B H5D 108.0 . .
C6B C5B H5D 108.0 . .
H5C C5B H5D 107.3 . .
N3 C6B C5B 137.5(18) . .
N3 C6B H6C 102.7 . .
C5B C6B H6C 102.7 . .
N3 C6B H6D 102.7 . .
C5B C6B H6D 102.7 . .
H6C C6B H6D 105.0 . .

loop_
_geom_bond_atom_site_label_1
_geom_bond_atom_site_label_2
_geom_bond_distance
_geom_bond_site_symmetry_2
Sb1 S5 2.4169(10) .
Sb1 S1 2.4198(10) 1
Sb1 S1 2.4198(10) .
Sb1 S2 2.5361(10) .
Sb2 S4 2.3798(10) .
Sb2 S3 2.4122(10) .
Sb2 S2 2.5206(10) .
Mn1 S5 2.5354(11) 5_666
Mn1 S4 2.6256(11) 8_755
Mn1 S3 2.6344(11) .
Mn1 S2 2.6631(12) .
Mn1 S1 2.6944(11) 5_666
Mn1 S1 2.7287(11) .
Mn1 S1 2.7287(11) 1
Mn2 N1 2.225(3) .
Mn2 N3 2.230(4) 3_655
Mn2 S5 2.5881(11) 4_566
Mn2 S3 2.6098(11) .
Mn2 S4 2.7074(12) .
Mn2 S1 2.8629(11) .
Mn2 S1 2.8629(11) 1
S1 S1 0.000(3) 1
S1 Mn1 2.6944(11) 5_666
S4 Mn1 2.6256(11) 8_765
S5 Mn1 2.5354(11) 5_666
S5 Mn2 2.5881(11) 4_466
N1 C1 1.309(5) .
N1 C2 1.365(6) .
N2 C1 1.321(5) .
N2 C3 1.359(6) .
N2 C4 1.474(6) .
N2 C4B 1.474(10) .
N3 C6 1.412(6) .
N3 C6B 1.439(10) .
N3 Mn2 2.230(3) 3_645
N3 H3B 0.9000 .
N3 H3C 0.9000 .
N3 H3D 0.9000 .
N3 H3E 0.9000 .
C1 H1A 0.9300 .
C2 C3 1.350(6) .
C2 H2A 0.9300 .
C3 H3A 0.9300 .
C4 C5 1.461(7) .
C4 H4A 0.9700 .
C4 H4B 0.9700 .
C5 C6 1.541(7) .
C5 H5A 0.9700 .
C5 H5B 0.9700 .
C6 H6A 0.9700 .
C6 H6B 0.9700 .
C4B C5B 1.466(11) .
C4B H4C 0.9700 .
C4B H4D 0.9700 .
C5B C6B 1.553(11) .
C5B H5C 0.9700 .
C5B H5D 0.9700 .
C6B H6C 0.9700 .
C6B H6D 0.9700 .

loop_
_geom_hbond_atom_site_label_D
_geom_hbond_atom_site_label_H
_geom_hbond_atom_site_label_A
_geom_hbond_distance_DH
_geom_hbond_distance_HA
_geom_hbond_distance_DA
_geom_hbond_angle_DHA
_geom_hbond_site_symmetry_A
N3 H3C S3 0.90 2.63 3.497(4) 162.2 6_556
C1 H1A S1 0.93 2.74 3.386(5) 127.7 1
C5 H5A S4 0.97 2.87 3.766(7) 154.3 7_575

loop_
_geom_torsion_atom_site_label_1
_geom_torsion_atom_site_label_2
_geom_torsion_atom_site_label_3
_geom_torsion_atom_site_label_4
_geom_torsion
_geom_torsion_site_symmetry_1
_geom_torsion_site_symmetry_4
S5 Sb1 S1 S1 0.00(15) . 1
S2 Sb1 S1 S1 0.00(15) . 1
S5 Sb1 S1 Mn1 -0.24(3) . 5_666
S1 Sb1 S1 Mn1 0.0(19) 1 5_666
S2 Sb1 S1 Mn1 94.57(3) . 5_666
S5 Sb1 S1 Mn1 -87.82(3) . .
S1 Sb1 S1 Mn1 0(13) 1 .
S2 Sb1 S1 Mn1 6.99(3) . .
S5 Sb1 S1 Mn2 -176.80(3) . .
S1 Sb1 S1 Mn2 0(22) 1 .
S2 Sb1 S1 Mn2 -81.99(3) . .
S5 Mn1 S1 S1 0.00(7) 5_666 1
S4 Mn1 S1 S1 0.00(17) 8_755 1
S3 Mn1 S1 S1 0.00(7) . 1
S2 Mn1 S1 S1 0.00(7) . 1
S1 Mn1 S1 S1 0.00(7) 5_666 1
S5 Mn1 S1 Sb1 173.60(3) 5_666 .
S4 Mn1 S1 Sb1 -59.6(2) 8_755 .
S3 Mn1 S1 Sb1 -92.60(3) . .
S2 Mn1 S1 Sb1 -6.72(3) . .
S1 Mn1 S1 Sb1 88.26(3) 5_666 .
S1 Mn1 S1 Sb1 0(25) 1 .
S5 Mn1 S1 Mn1 85.34(3) 5_666 5_666
S4 Mn1 S1 Mn1 -147.8(2) 8_755 5_666
S3 Mn1 S1 Mn1 179.14(4) . 5_666
S2 Mn1 S1 Mn1 -94.98(3) . 5_666
S1 Mn1 S1 Mn1 0.0 5_666 5_666
S1 Mn1 S1 Mn1 0.0(17) 1 5_666
S5 Mn1 S1 Mn2 -88.01(3) 5_666 .
S4 Mn1 S1 Mn2 38.8(2) 8_755 .
S3 Mn1 S1 Mn2 5.79(3) . .
S2 Mn1 S1 Mn2 91.67(3) . .
S1 Mn1 S1 Mn2 -173.35(4) 5_666 .
S1 Mn1 S1 Mn2 0(44) 1 .
N1 Mn2 S1 S1 0.00(5) . 1
N3 Mn2 S1 S1 0.00(5) 3_655 1
S5 Mn2 S1 S1 0.0(4) 4_566 1
S3 Mn2 S1 S1 0.00(5) . 1
S4 Mn2 S1 S1 0.00(5) . 1
N1 Mn2 S1 Sb1 -179.37(9) . .
N3 Mn2 S1 Sb1 -84.60(11) 3_655 .
S5 Mn2 S1 Sb1 -75.4(7) 4_566 .
S3 Mn2 S1 Sb1 87.34(4) . .
S4 Mn2 S1 Sb1 3.89(4) . .
S1 Mn2 S1 Sb1 0(42) 1 .
N1 Mn2 S1 Mn1 27.4(3) . 5_666
N3 Mn2 S1 Mn1 122.1(3) 3_655 5_666
S5 Mn2 S1 Mn1 131.4(6) 4_566 5_666
S3 Mn2 S1 Mn1 -65.9(3) . 5_666
S4 Mn2 S1 Mn1 -149.4(3) . 5_666
S1 Mn2 S1 Mn1 0(20) 1 5_666
N1 Mn2 S1 Mn1 87.43(9) . .
N3 Mn2 S1 Mn1 -177.80(11) 3_655 .
S5 Mn2 S1 Mn1 -168.6(7) 4_566 .
S3 Mn2 S1 Mn1 -5.85(3) . .
S4 Mn2 S1 Mn1 -89.30(3) . .
S1 Mn2 S1 Mn1 0(39) 1 .
S4 Sb2 S2 Sb1 6.60(4) . .
S3 Sb2 S2 Sb1 -89.43(4) . .
S4 Sb2 S2 Mn1 98.79(3) . .
S3 Sb2 S2 Mn1 2.76(3) . .
S5 Sb1 S2 Sb2 176.08(3) . .
S1 Sb1 S2 Sb2 81.81(4) 1 .
S1 Sb1 S2 Sb2 81.81(4) . .
S5 Sb1 S2 Mn1 87.12(3) . .
S1 Sb1 S2 Mn1 -7.16(3) 1 .
S1 Sb1 S2 Mn1 -7.16(3) . .
S5 Mn1 S2 Sb2 -87.1(5) 5_666 .
S4 Mn1 S2 Sb2 81.18(3) 8_755 .
S3 Mn1 S2 Sb2 -2.52(3) . .
S1 Mn1 S2 Sb2 176.76(3) 5_666 .
S1 Mn1 S2 Sb2 -91.61(3) . .
S1 Mn1 S2 Sb2 -91.61(3) 1 .
S5 Mn1 S2 Sb1 10.9(5) 5_666 .
S4 Mn1 S2 Sb1 179.19(3) 8_755 .
S3 Mn1 S2 Sb1 95.48(3) . .
S1 Mn1 S2 Sb1 -85.23(3) 5_666 .
S1 Mn1 S2 Sb1 6.40(3) . .
S1 Mn1 S2 Sb1 6.40(3) 1 .
S4 Sb2 S3 Mn2 -6.29(3) . .
S2 Sb2 S3 Mn2 93.43(3) . .
S4 Sb2 S3 Mn1 -102.50(3) . .
S2 Sb2 S3 Mn1 -2.79(3) . .
N1 Mn2 S3 Sb2 -172.72(9) . .
N3 Mn2 S3 Sb2 -32.2(6) 3_655 .
S5 Mn2 S3 Sb2 93.36(3) 4_566 .
S4 Mn2 S3 Sb2 5.53(3) . .
S1 Mn2 S3 Sb2 -85.70(3) . .
S1 Mn2 S3 Sb2 -85.70(3) 1 .
N1 Mn2 S3 Mn1 -80.92(10) . .
N3 Mn2 S3 Mn1 59.6(6) 3_655 .
S5 Mn2 S3 Mn1 -174.85(4) 4_566 .
S4 Mn2 S3 Mn1 97.33(4) . .
S1 Mn2 S3 Mn1 6.09(4) . .
S1 Mn2 S3 Mn1 6.09(4) 1 .
S5 Mn1 S3 Sb2 178.67(3) 5_666 .
S4 Mn1 S3 Sb2 -90.14(3) 8_755 .
S2 Mn1 S3 Sb2 2.64(3) . .
S1 Mn1 S3 Sb2 -141.1(19) 5_666 .
S1 Mn1 S3 Sb2 84.90(3) . .
S1 Mn1 S3 Sb2 84.90(3) 1 .
S5 Mn1 S3 Mn2 87.38(4) 5_666 .
S4 Mn1 S3 Mn2 178.57(4) 8_755 .
S2 Mn1 S3 Mn2 -88.65(4) . .
S1 Mn1 S3 Mn2 127.7(19) 5_666 .
S1 Mn1 S3 Mn2 -6.38(4) . .
S1 Mn1 S3 Mn2 -6.38(4) 1 .
S3 Sb2 S4 Mn1 -81.31(4) . 8_765
S2 Sb2 S4 Mn1 -176.09(4) . 8_765
S3 Sb2 S4 Mn2 6.06(3) . .
S2 Sb2 S4 Mn2 -88.72(3) . .
N1 Mn2 S4 Sb2 21.6(15) . .
N3 Mn2 S4 Sb2 168.26(10) 3_655 .
S5 Mn2 S4 Sb2 -102.63(3) 4_566 .
S3 Mn2 S4 Sb2 -5.61(3) . .
S1 Mn2 S4 Sb2 80.46(3) . .
S1 Mn2 S4 Sb2 80.46(3) 1 .
N1 Mn2 S4 Mn1 125.9(15) . 8_765
N3 Mn2 S4 Mn1 -87.52(10) 3_655 8_765
S5 Mn2 S4 Mn1 1.58(3) 4_566 8_765
S3 Mn2 S4 Mn1 98.61(3) . 8_765
S1 Mn2 S4 Mn1 -175.33(3) . 8_765
S1 Mn2 S4 Mn1 -175.33(3) 1 8_765
S1 Sb1 S5 Mn1 0.25(4) 1 5_666
S1 Sb1 S5 Mn1 0.25(4) . 5_666
S2 Sb1 S5 Mn1 -91.37(3) . 5_666
S1 Sb1 S5 Mn2 -92.21(4) 1 4_466
S1 Sb1 S5 Mn2 -92.21(4) . 4_466
S2 Sb1 S5 Mn2 176.17(3) . 4_466
N3 Mn2 N1 C1 -83.6(3) 3_655 .
S5 Mn2 N1 C1 -172.9(3) 4_566 .
S3 Mn2 N1 C1 90.0(3) . .
S4 Mn2 N1 C1 62.9(16) . .
S1 Mn2 N1 C1 4.0(3) . .
S1 Mn2 N1 C1 4.0(3) 1 .
N3 Mn2 N1 C2 108.1(4) 3_655 .
S5 Mn2 N1 C2 18.7(4) 4_566 .
S3 Mn2 N1 C2 -78.3(4) . .
S4 Mn2 N1 C2 -105.4(15) . .
S1 Mn2 N1 C2 -164.3(4) . .
S1 Mn2 N1 C2 -164.3(4) 1 .
C2 N1 C1 N2 0.4(5) . .
Mn2 N1 C1 N2 -170.2(3) . .
C3 N2 C1 N1 -0.1(5) . .
C4 N2 C1 N1 171.9(4) . .
C4B N2 C1 N1 -175.4(16) . .
C1 N1 C2 C3 -0.5(5) . .
Mn2 N1 C2 C3 169.8(3) . .
N1 C2 C3 N2 0.4(6) . .
C1 N2 C3 C2 -0.2(6) . .
C4 N2 C3 C2 -171.2(5) . .
C4B N2 C3 C2 176.3(12) . .
C1 N2 C4 C5 118.7(7) . .
C3 N2 C4 C5 -71.5(9) . .
C4B N2 C4 C5 -35(3) . .
N2 C4 C5 C6 -173.1(6) . .
C6B N3 C6 C5 -78(2) . .
Mn2 N3 C6 C5 -175.9(4) 3_645 .
C4 C5 C6 N3 -161.8(7) . .
C1 N2 C4B C5B 45(3) . .
C3 N2 C4B C5B -129.9(19) . .
C4 N2 C4B C5B 80(3) . .
N2 C4B C5B C6B -178.6(17) . .
C6 N3 C6B C5B 76(3) . .
Mn2 N3 C6B C5B 171(2) 3_645 .
C4B C5B C6B N3 -56(4) . .
N3 C6 C5 C4 -161.8(7) . .
N3 C6B C6B C4B 0.0(10) . .
N2 C4 C5 C6 -173.1(6) . .
N2 C4B C5B C6B -178.6(17) . .
